data_7115821
loop_
_publ_author_name
'Pinaki Saha'
'Amit Saha Roy'
'Thomas Weyhermuller'
'Prasanta Ghosh'

_publ_section_title
;
 Metal ion promoted tautomerization and C-N bond cleavage: conversion of
 catechol to a p-benzoquinone derivative
;
_journal_name_full Chem.Commun.
_journal_page_first 13073
_journal_paper_doi 10.1039/C4cc05286B
_journal_volume 50
_journal_year 2014
_chemical_formula_sum 'C29 H28 N4 O'
_chemical_formula_weight 448.55
_chemical_name_systematic
; 
 ? 
;
_space_group_IT_number 2
_symmetry_cell_setting triclinic
_symmetry_space_group_name_Hall '-P 1'
_symmetry_space_group_name_H-M 'P -1'
_atom_sites_solution_hydrogens geom
_atom_sites_solution_primary direct
_atom_sites_solution_secondary difmap
_audit_creation_method SHELXL-97
_cell_angle_alpha 70.137(5)
_cell_angle_beta 70.544(5)
_cell_angle_gamma 77.237(4)
_cell_formula_units_Z 2
_cell_length_a 9.4903(8)
_cell_length_b 10.9524(10)
_cell_length_c 13.6734(12)
_cell_measurement_reflns_used 5810
_cell_measurement_temperature 296(2)
_cell_measurement_theta_max 23.46
_cell_measurement_theta_min 2.61
_cell_volume 1251.0(2)
_computing_structure_refinement 'SHELXL-97 (Sheldrick, 1997)'
_computing_structure_solution 'SHELXS-97 (Sheldrick, 1990)'
_diffrn_ambient_temperature 296(2)
_diffrn_measured_fraction_theta_full 0.994
_diffrn_measured_fraction_theta_max 0.994
_diffrn_radiation_monochromator graphite
_diffrn_radiation_source 'fine-focus sealed tube'
_diffrn_radiation_type MoK\a
_diffrn_radiation_wavelength 0.71073
_diffrn_reflns_av_R_equivalents 0.0286
_diffrn_reflns_av_sigmaI/netI 0.0239
_diffrn_reflns_limit_h_max 11
_diffrn_reflns_limit_h_min -10
_diffrn_reflns_limit_k_max 12
_diffrn_reflns_limit_k_min -12
_diffrn_reflns_limit_l_max 16
_diffrn_reflns_limit_l_min -16
_diffrn_reflns_number 19274
_diffrn_reflns_theta_full 24.85
_diffrn_reflns_theta_max 24.85
_diffrn_reflns_theta_min 1.65
_exptl_absorpt_coefficient_mu 0.074
_exptl_absorpt_correction_T_max 0.998
_exptl_absorpt_correction_T_min 0.996
_exptl_absorpt_correction_type gaussian
_exptl_absorpt_process_details 'SADABS (Bruker AXS, 2008)'
_exptl_crystal_colour 'Dark red'
_exptl_crystal_density_diffrn 1.191
_exptl_crystal_density_method 'not measured'
_exptl_crystal_description Rectangle
_exptl_crystal_F_000 476
_exptl_crystal_size_max 0.06
_exptl_crystal_size_mid 0.04
_exptl_crystal_size_min 0.03
_refine_diff_density_max 0.214
_refine_diff_density_min -0.167
_refine_diff_density_rms 0.035
_refine_ls_extinction_method none
_refine_ls_goodness_of_fit_ref 1.071
_refine_ls_hydrogen_treatment mixed
_refine_ls_matrix_type full
_refine_ls_number_parameters 319
_refine_ls_number_reflns 4296
_refine_ls_number_restraints 0
_refine_ls_restrained_S_all 1.071
_refine_ls_R_factor_all 0.0666
_refine_ls_R_factor_gt 0.0482
_refine_ls_shift/su_max 0.019
_refine_ls_shift/su_mean 0.001
_refine_ls_structure_factor_coef Fsqd
_refine_ls_weighting_details 'calc w=1/[\s^2^(Fo^2^)+(0.0887P)^2^+0.1230P] where P=(Fo^2^+2Fc^2^)/3'
_refine_ls_weighting_scheme calc
_refine_ls_wR_factor_gt 0.1430
_refine_ls_wR_factor_ref 0.1584
_reflns_number_gt 3107
_reflns_number_total 4296
_reflns_threshold_expression >2sigma(I)
_cod_data_source_file c4cc05286b2.cif
_cod_data_source_block Qpno_0m
_cod_original_cell_volume 1251.02(19)
_cod_original_sg_symbol_H-M P-1
_cod_database_code 7115821

loop_
_symmetry_equiv_pos_as_xyz
'x, y, z'
'-x, -y, -z'

loop_
_atom_site_label
_atom_site_type_symbol
_atom_site_fract_x
_atom_site_fract_y
_atom_site_fract_z
_atom_site_U_iso_or_equiv
_atom_site_adp_type
_atom_site_occupancy
_atom_site_symmetry_multiplicity
_atom_site_calc_flag
_atom_site_refinement_flags
N1 N 0.24447(16) 0.45092(14) 0.65113(11) 0.0508(4) Uani 1 1 d .
H1A H 0.1638 0.4882 0.6324 0.061 Uiso 1 1 calc R
N8 N 0.05104(16) 0.63795(14) 0.70746(12) 0.0521(4) Uani 1 1 d .
N21 N 0.27994(17) 0.61871(14) 0.97921(12) 0.0554(4) Uani 1 1 d .
H21A H 0.3595 0.5832 0.9999 0.067 Uiso 1 1 calc R
O29 O 0.47233(15) 0.42686(14) 0.91848(11) 0.0706(4) Uani 1 1 d .
C2 C 0.26166(18) 0.48392(15) 0.73161(13) 0.0445(4) Uani 1 1 d .
C3 C 0.36860(19) 0.42976(16) 0.78552(13) 0.0501(4) Uani 1 1 d .
H3A H 0.4392 0.3619 0.7663 0.060 Uiso 1 1 calc R
C4 C 0.37549(19) 0.47334(17) 0.86939(14) 0.0497(4) Uani 1 1 d .
C5 C 0.26007(19) 0.58148(16) 0.90093(13) 0.0466(4) Uani 1 1 d .
C6 C 0.15146(19) 0.63282(16) 0.85005(13) 0.0473(4) Uani 1 1 d .
H6A H 0.0783 0.6978 0.8718 0.057 Uiso 1 1 calc R
C7 C 0.14525(18) 0.59080(15) 0.76434(13) 0.0441(4) Uani 1 1 d .
C9 C -0.06933(19) 0.73477(17) 0.73203(14) 0.0501(4) Uani 1 1 d .
C10 C -0.1804(2) 0.7140(2) 0.82791(17) 0.0709(6) Uani 1 1 d .
H10A H -0.1747 0.6351 0.8818 0.085 Uiso 1 1 calc R
C11 C -0.3007(2) 0.8084(2) 0.84581(19) 0.0776(6) Uani 1 1 d .
H11A H -0.3759 0.7912 0.9112 0.093 Uiso 1 1 calc R
C12 C -0.3124(2) 0.92725(19) 0.76959(19) 0.0658(5) Uani 1 1 d .
C13 C -0.2010(3) 0.9464(2) 0.67461(19) 0.0758(6) Uani 1 1 d .
H13A H -0.2052 1.0263 0.6217 0.091 Uiso 1 1 calc R
C14 C -0.0821(2) 0.85206(19) 0.65384(17) 0.0674(5) Uani 1 1 d .
H14A H -0.0102 0.8676 0.5867 0.081 Uiso 1 1 calc R
C15 C 0.3366(2) 0.36512(15) 0.59166(13) 0.0475(4) Uani 1 1 d .
C16 C 0.4912(2) 0.34661(17) 0.56705(14) 0.0532(5) Uani 1 1 d .
H16A H 0.5399 0.3853 0.5956 0.064 Uiso 1 1 calc R
C17 C 0.5736(2) 0.27063(17) 0.49994(15) 0.0596(5) Uani 1 1 d .
H17A H 0.6780 0.2583 0.4845 0.072 Uiso 1 1 calc R
C18 C 0.5070(3) 0.21270(18) 0.45525(16) 0.0653(5) Uani 1 1 d .
C19 C 0.3516(3) 0.2309(2) 0.48206(18) 0.0744(6) Uani 1 1 d .
H19A H 0.3029 0.1919 0.4538 0.089 Uiso 1 1 calc R
C20 C 0.2675(2) 0.30517(19) 0.54941(16) 0.0636(5) Uani 1 1 d .
H20A H 0.1630 0.3151 0.5667 0.076 Uiso 1 1 calc R
C22 C 0.1822(2) 0.71069(16) 1.03070(13) 0.0491(4) Uani 1 1 d .
C23 C 0.0288(2) 0.70912(17) 1.06661(14) 0.0547(5) Uani 1 1 d .
H23A H -0.0136 0.6487 1.0544 0.066 Uiso 1 1 calc R
C24 C -0.0623(2) 0.79649(18) 1.12050(15) 0.0590(5) Uani 1 1 d .
H24A H -0.1659 0.7948 1.1435 0.071 Uiso 1 1 calc R
C25 C -0.0031(2) 0.88676(17) 1.14115(15) 0.0595(5) Uani 1 1 d .
C26 C 0.1505(2) 0.88614(19) 1.10492(17) 0.0668(6) Uani 1 1 d .
H26A H 0.1934 0.9456 1.1178 0.080 Uiso 1 1 calc R
C27 C 0.2427(2) 0.80032(18) 1.05025(16) 0.0615(5) Uani 1 1 d .
H27A H 0.3462 0.8028 1.0264 0.074 Uiso 1 1 calc R
C28 C 0.5989(3) 0.1344(2) 0.3788(2) 0.0973(8) Uani 1 1 d .
H28A H 0.7039 0.1323 0.3701 0.146 Uiso 1 1 calc R
H28B H 0.5788 0.1740 0.3097 0.146 Uiso 1 1 calc R
H28C H 0.5726 0.0468 0.4078 0.146 Uiso 1 1 calc R
C30 C -0.1031(3) 0.9803(2) 1.2010(2) 0.0837(7) Uani 1 1 d .
H30A H -0.0430 1.0353 1.2076 0.126 Uiso 1 1 calc R
H30B H -0.1572 0.9321 1.2719 0.126 Uiso 1 1 calc R
H30C H -0.1733 1.0333 1.1619 0.126 Uiso 1 1 calc R
C31 C -0.4433(3) 1.0305(2) 0.7919(2) 0.0958(8) Uani 1 1 d .
H31A H -0.4330 1.1068 0.7302 0.144 Uiso 1 1 calc R
H31B H -0.4445 1.0532 0.8541 0.144 Uiso 1 1 calc R
H31C H -0.5357 0.9973 0.8055 0.144 Uiso 1 1 calc R
C33 C 0.8336(3) 0.3890(4) 0.6288(2) 0.0988(9) Uani 1 1 d .
C34 C 0.7921(6) 0.4655(5) 0.7002(3) 0.1134(11) Uani 1 1 d .
N32 N 0.8678(4) 0.3289(4) 0.5709(3) 0.1586(14) Uani 1 1 d .
H34C H 0.703(5) 0.534(4) 0.689(3) 0.165(16) Uiso 1 1 d .
H34B H 0.861(7) 0.516(6) 0.689(5) 0.26(3) Uiso 1 1 d .
H34A H 0.741(6) 0.425(5) 0.766(5) 0.22(2) Uiso 1 1 d .

loop_
_atom_site_aniso_label
_atom_site_aniso_U_11
_atom_site_aniso_U_22
_atom_site_aniso_U_33
_atom_site_aniso_U_23
_atom_site_aniso_U_13
_atom_site_aniso_U_12
N1 0.0459(8) 0.0581(8) 0.0561(9) -0.0290(7) -0.0208(7) 0.0083(7)
N8 0.0461(8) 0.0579(8) 0.0550(9) -0.0236(7) -0.0194(7) 0.0080(7)
N21 0.0525(9) 0.0644(9) 0.0597(9) -0.0327(7) -0.0258(7) 0.0118(7)
O29 0.0664(9) 0.0855(9) 0.0734(9) -0.0410(7) -0.0408(8) 0.0258(7)
C2 0.0441(9) 0.0447(9) 0.0447(9) -0.0164(7) -0.0110(8) -0.0023(7)
C3 0.0477(10) 0.0497(9) 0.0539(10) -0.0240(8) -0.0167(8) 0.0102(8)
C4 0.0469(10) 0.0532(9) 0.0515(10) -0.0189(8) -0.0194(8) 0.0038(8)
C5 0.0476(10) 0.0487(9) 0.0459(9) -0.0195(7) -0.0143(8) 0.0008(8)
C6 0.0460(10) 0.0471(9) 0.0507(10) -0.0221(7) -0.0159(8) 0.0064(8)
C7 0.0414(9) 0.0455(9) 0.0447(9) -0.0141(7) -0.0126(8) -0.0016(7)
C9 0.0440(10) 0.0563(10) 0.0566(11) -0.0238(8) -0.0220(9) 0.0050(8)
C10 0.0587(12) 0.0598(11) 0.0715(13) -0.0092(10) -0.0105(11) 0.0098(10)
C11 0.0528(12) 0.0774(14) 0.0813(15) -0.0205(12) -0.0054(11) 0.0095(11)
C12 0.0550(12) 0.0623(12) 0.0843(15) -0.0294(11) -0.0300(11) 0.0141(10)
C13 0.0751(14) 0.0619(12) 0.0779(15) -0.0124(10) -0.0284(13) 0.0149(11)
C14 0.0605(12) 0.0687(12) 0.0626(12) -0.0143(10) -0.0194(10) 0.0087(10)
C15 0.0517(10) 0.0461(9) 0.0468(10) -0.0182(7) -0.0156(8) 0.0004(8)
C16 0.0499(11) 0.0561(10) 0.0556(11) -0.0221(8) -0.0146(9) -0.0011(8)
C17 0.0550(11) 0.0549(10) 0.0576(11) -0.0181(9) -0.0057(9) 0.0028(9)
C18 0.0789(15) 0.0504(10) 0.0602(12) -0.0244(9) -0.0054(11) -0.0041(10)
C19 0.0840(16) 0.0783(14) 0.0781(14) -0.0442(11) -0.0179(12) -0.0169(12)
C20 0.0561(11) 0.0739(12) 0.0719(13) -0.0383(10) -0.0166(10) -0.0046(10)
C22 0.0520(11) 0.0522(9) 0.0460(9) -0.0205(7) -0.0183(8) 0.0048(8)
C23 0.0580(12) 0.0550(10) 0.0554(11) -0.0239(8) -0.0129(9) -0.0076(9)
C24 0.0536(11) 0.0622(11) 0.0571(11) -0.0219(9) -0.0087(9) -0.0024(9)
C25 0.0708(13) 0.0525(10) 0.0570(11) -0.0239(8) -0.0204(10) 0.0055(10)
C26 0.0700(14) 0.0627(11) 0.0853(15) -0.0388(11) -0.0305(12) -0.0012(10)
C27 0.0514(11) 0.0679(12) 0.0757(13) -0.0352(10) -0.0213(10) 0.0001(9)
C28 0.116(2) 0.0786(15) 0.0874(17) -0.0505(13) 0.0077(15) -0.0062(14)
C30 0.0912(16) 0.0727(13) 0.0904(16) -0.0462(12) -0.0219(13) 0.0141(12)
C31 0.0757(16) 0.0868(16) 0.122(2) -0.0431(15) -0.0372(15) 0.0320(13)
C33 0.0670(16) 0.162(3) 0.0803(18) -0.0400(18) -0.0315(14) -0.0153(17)
C34 0.127(3) 0.137(3) 0.085(2) -0.031(2) -0.035(2) -0.027(3)
N32 0.119(2) 0.251(4) 0.146(3) -0.107(3) -0.060(2) 0.014(2)

loop_
_atom_type_symbol
_atom_type_description
_atom_type_scat_dispersion_real
_atom_type_scat_dispersion_imag
_atom_type_scat_source
C C 0.0033 0.0016 'International Tables Vol C Tables 4.2.6.8 and 6.1.1.4'
H H 0.0000 0.0000 'International Tables Vol C Tables 4.2.6.8 and 6.1.1.4'
N N 0.0061 0.0033 'International Tables Vol C Tables 4.2.6.8 and 6.1.1.4'
O O 0.0106 0.0060 'International Tables Vol C Tables 4.2.6.8 and 6.1.1.4'

loop_
_geom_angle_atom_site_label_1
_geom_angle_atom_site_label_2
_geom_angle_atom_site_label_3
_geom_angle
C2 N1 C15 130.75(14)
C7 N8 C9 121.24(14)
C5 N21 C22 126.19(14)
N1 C2 C3 127.25(15)
N1 C2 C7 113.59(14)
C3 C2 C7 119.14(15)
C2 C3 C4 122.04(15)
O29 C4 C3 123.20(15)
O29 C4 C5 118.15(15)
C3 C4 C5 118.65(14)
N21 C5 C6 126.59(15)
N21 C5 C4 113.84(14)
C6 C5 C4 119.56(15)
C5 C6 C7 122.06(15)
N8 C7 C6 126.68(15)
N8 C7 C2 114.79(14)
C6 C7 C2 118.50(14)
C10 C9 C14 118.02(17)
C10 C9 N8 122.76(16)
C14 C9 N8 119.07(17)
C9 C10 C11 120.79(19)
C12 C11 C10 121.7(2)
C13 C12 C11 116.75(18)
C13 C12 C31 122.4(2)
C11 C12 C31 120.9(2)
C12 C13 C14 122.49(19)
C13 C14 C9 120.2(2)
C16 C15 C20 118.80(16)
C16 C15 N1 123.52(16)
C20 C15 N1 117.49(16)
C17 C16 C15 119.84(18)
C18 C17 C16 122.18(19)
C17 C18 C19 117.16(18)
C17 C18 C28 121.5(2)
C19 C18 C28 121.3(2)
C20 C19 C18 121.6(2)
C19 C20 C15 120.45(19)
C27 C22 C23 118.82(16)
C27 C22 N21 119.20(16)
C23 C22 N21 121.90(16)
C24 C23 C22 120.35(17)
C23 C24 C25 121.47(18)
C26 C25 C24 117.15(17)
C26 C25 C30 121.83(19)
C24 C25 C30 121.0(2)
C27 C26 C25 122.01(18)
C26 C27 C22 120.20(18)
N32 C33 C34 179.2(4)

loop_
_geom_bond_atom_site_label_1
_geom_bond_atom_site_label_2
_geom_bond_distance
N1 C2 1.336(2)
N1 C15 1.411(2)
N8 C7 1.287(2)
N8 C9 1.412(2)
N21 C5 1.346(2)
N21 C22 1.416(2)
O29 C4 1.2355(19)
C2 C3 1.364(2)
C2 C7 1.499(2)
C3 C4 1.408(2)
C4 C5 1.499(2)
C5 C6 1.348(2)
C6 C7 1.419(2)
C9 C10 1.365(3)
C9 C14 1.376(3)
C10 C11 1.377(3)
C11 C12 1.373(3)
C12 C13 1.359(3)
C12 C31 1.508(3)
C13 C14 1.375(3)
C15 C16 1.375(3)
C15 C20 1.377(3)
C16 C17 1.378(2)
C17 C18 1.369(3)
C18 C19 1.382(3)
C18 C28 1.503(3)
C19 C20 1.371(3)
C22 C27 1.376(2)
C22 C23 1.375(3)
C23 C24 1.377(2)
C24 C25 1.383(3)
C25 C26 1.374(3)
C25 C30 1.497(3)
C26 C27 1.373(3)
C33 N32 1.120(4)
C33 C34 1.402(5)
